data_2240530
loop_
_publ_author_name
'Yennawar, Hemant'
'Cali, Aaron S.'
'Xie, Yiwen'
'Silverberg, Lee J.'

_publ_section_title
;
 Crystal structures of
 2-(4-nitrophenyl)-3-phenyl-2,3-dihydro-4<i>H</i>-1,3-benzothiazin-4-one
 and
 2-(2-nitrophenyl)-3-phenyl-2,3-dihydro-4<i>H</i>-1,3-benzothiazin-4-one
;
_journal_issue 4
_journal_name_full 'Acta Crystallographica Section E'
_journal_page_first 414
_journal_page_last 417
_journal_paper_doi 10.1107/S2056989015004545
_journal_volume 71
_journal_year 2015
_chemical_formula_iupac 'C20 H14 N2 O3 S'
_chemical_formula_moiety 'C20 H14 N2 O3 S'
_chemical_formula_sum 'C20 H14 N2 O3 S'
_chemical_formula_weight 362.39
_chemical_melting_point_gt 453
_chemical_melting_point_lt 456
_chemical_name_systematic
;
2-(4-Nitrophenyl)-3-phenyl-2,3-dihydro-4<i>H</i>-1,3-benzothiazin-4-one
;
_space_group_IT_number 2
_symmetry_cell_setting triclinic
_symmetry_space_group_name_Hall '-P 1'
_symmetry_space_group_name_H-M 'P -1'
_atom_sites_solution_hydrogens geom
_atom_sites_solution_primary direct
_atom_sites_solution_secondary difmap
_audit_creation_method SHELXL-97
_cell_angle_alpha 73.673(3)
_cell_angle_beta 71.158(3)
_cell_angle_gamma 86.167(3)
_cell_formula_units_Z 2
_cell_length_a 8.1787(12)
_cell_length_b 9.6190(14)
_cell_length_c 12.0881(18)
_cell_measurement_reflns_used 4358
_cell_measurement_temperature 298(2)
_cell_measurement_theta_max 28.258
_cell_measurement_theta_min 2.459
_cell_volume 863.4(2)
_computing_cell_refinement
;
SAINT (Bruker, 2001)
;
_computing_data_collection
;
SMART (Bruker, 2001)
;
_computing_data_reduction
;
SAINT (Bruker, 2001)
;
_computing_molecular_graphics
;
SHELXTL (Sheldrick, 2008) and PLATON (Spek, 2009)
;
_computing_publication_material
;
SHELXTL (Sheldrick, 2008) and PLATON (Spek, 2009)
;
_computing_structure_refinement
;
SHELXL97 (Sheldrick, 2008)
;
_computing_structure_solution
;
SHELXS97 (Sheldrick, 2008)
;
_diffrn_ambient_temperature 298(2)
_diffrn_detector_area_resol_mean 8.34
_diffrn_measured_fraction_theta_full 0.963
_diffrn_measured_fraction_theta_max 0.963
_diffrn_measurement_device_type 'Bruker SMART CCD area-detector'
_diffrn_measurement_method '\f and \w scans'
_diffrn_radiation_monochromator graphite
_diffrn_radiation_source 'fine-focus sealed tube'
_diffrn_radiation_type MoK\a
_diffrn_radiation_wavelength 0.71073
_diffrn_reflns_av_R_equivalents 0.0107
_diffrn_reflns_av_sigmaI/netI 0.0173
_diffrn_reflns_limit_h_max 10
_diffrn_reflns_limit_h_min -10
_diffrn_reflns_limit_k_max 12
_diffrn_reflns_limit_k_min -12
_diffrn_reflns_limit_l_max 16
_diffrn_reflns_limit_l_min -15
_diffrn_reflns_number 6717
_diffrn_reflns_theta_full 28.31
_diffrn_reflns_theta_max 28.31
_diffrn_reflns_theta_min 1.85
_exptl_absorpt_coefficient_mu 0.210
_exptl_absorpt_correction_T_max 0.980
_exptl_absorpt_correction_T_min 0.944
_exptl_absorpt_correction_type multi-scan
_exptl_absorpt_process_details
;
(SADABS;Bruker, 2001)
;
_exptl_crystal_colour colorless
_exptl_crystal_density_diffrn 1.394
_exptl_crystal_description block
_exptl_crystal_F_000 376
_exptl_crystal_size_max 0.22
_exptl_crystal_size_mid 0.20
_exptl_crystal_size_min 0.11
_refine_diff_density_max 0.267
_refine_diff_density_min -0.217
_refine_ls_extinction_method none
_refine_ls_goodness_of_fit_ref 1.041
_refine_ls_hydrogen_treatment constr
_refine_ls_matrix_type full
_refine_ls_number_parameters 235
_refine_ls_number_reflns 4134
_refine_ls_number_restraints 0
_refine_ls_restrained_S_all 1.041
_refine_ls_R_factor_all 0.0428
_refine_ls_R_factor_gt 0.0396
_refine_ls_shift/su_max 0.000
_refine_ls_shift/su_mean 0.000
_refine_ls_structure_factor_coef Fsqd
_refine_ls_weighting_details 'calc w=1/[\s^2^(Fo^2^)+(0.0641P)^2^+0.1897P] where P=(Fo^2^+2Fc^2^)/3'
_refine_ls_weighting_scheme calc
_refine_ls_wR_factor_gt 0.1108
_refine_ls_wR_factor_ref 0.1141
_reflns_number_gt 3740
_reflns_number_total 4134
_reflns_threshold_expression I>2\s(I)
_cod_data_source_file zs2326sup1.cif
_cod_data_source_block I
_cod_database_code 2240530
_cod_database_fobs_code 2240530

loop_
_symmetry_equiv_pos_as_xyz
'x, y, z'
'-x, -y, -z'

loop_
_atom_site_type_symbol
_atom_site_label
_atom_site_fract_x
_atom_site_fract_y
_atom_site_fract_z
_atom_site_U_iso_or_equiv
_atom_site_adp_type
_atom_site_calc_flag
_atom_site_refinement_flags
_atom_site_occupancy
_atom_site_symmetry_multiplicity
C C1 0.40466(16) 0.89852(13) 0.24333(11) 0.0341(2) Uani d . 1 1
H H1 0.4994 0.9538 0.1750 0.041 Uiso calc R 1 1
C C2 0.24767(17) 0.93163(15) 0.44754(11) 0.0391(3) Uani d . 1 1
C C3 0.20773(17) 0.77262(15) 0.49057(12) 0.0410(3) Uani d . 1 1
C C4 0.0634(2) 0.7216(2) 0.59206(15) 0.0564(4) Uani d . 1 1
H H4 -0.0095 0.7869 0.6269 0.068 Uiso calc R 1 1
C C5 0.0280(2) 0.5748(2) 0.64110(17) 0.0680(5) Uani d . 1 1
H H5 -0.0695 0.5418 0.7081 0.082 Uiso calc R 1 1
C C6 0.1362(3) 0.47728(19) 0.59128(18) 0.0648(5) Uani d . 1 1
H H6 0.1130 0.3784 0.6262 0.078 Uiso calc R 1 1
C C7 0.2786(2) 0.52435(16) 0.49030(16) 0.0524(4) Uani d . 1 1
H H7 0.3506 0.4577 0.4566 0.063 Uiso calc R 1 1
C C8 0.31425(17) 0.67210(15) 0.43888(12) 0.0401(3) Uani d . 1 1
C C9 0.26990(16) 0.87025(13) 0.18964(11) 0.0341(2) Uani d . 1 1
C C10 0.32579(18) 0.81159(17) 0.09111(13) 0.0453(3) Uani d . 1 1
H H10 0.4421 0.7916 0.0610 0.054 Uiso calc R 1 1
C C11 0.2116(2) 0.78271(18) 0.03749(14) 0.0506(4) Uani d . 1 1
H H11 0.2490 0.7427 -0.0279 0.061 Uiso calc R 1 1
C C12 0.03947(18) 0.81485(15) 0.08353(13) 0.0426(3) Uani d . 1 1
C C13 -0.01978(17) 0.87506(15) 0.17920(12) 0.0417(3) Uani d . 1 1
H H13 -0.1357 0.8970 0.2075 0.050 Uiso calc R 1 1
C C14 0.09643(17) 0.90258(14) 0.23300(12) 0.0382(3) Uani d . 1 1
H H14 0.0583 0.9428 0.2982 0.046 Uiso calc R 1 1
C C15 0.40376(17) 1.13574(13) 0.28246(11) 0.0365(3) Uani d . 1 1
C C16 0.5298(2) 1.18389(18) 0.31737(16) 0.0568(4) Uani d . 1 1
H H16 0.5749 1.1211 0.3736 0.068 Uiso calc R 1 1
C C17 0.5879(3) 1.3269(2) 0.26738(18) 0.0690(5) Uani d . 1 1
H H17 0.6711 1.3606 0.2915 0.083 Uiso calc R 1 1
C C18 0.5242(3) 1.41946(17) 0.18278(15) 0.0614(4) Uani d . 1 1
H H18 0.5650 1.5150 0.1492 0.074 Uiso calc R 1 1
C C19 0.4004(2) 1.37082(17) 0.14789(14) 0.0547(4) Uani d . 1 1
H H19 0.3571 1.4336 0.0906 0.066 Uiso calc R 1 1
C C20 0.33929(19) 1.22879(16) 0.19738(12) 0.0440(3) Uani d . 1 1
H H20 0.2551 1.1961 0.1735 0.053 Uiso calc R 1 1
N N1 0.34692(14) 0.98628(11) 0.32873(9) 0.0368(2) Uani d . 1 1
N N2 -0.08292(19) 0.78339(17) 0.02700(13) 0.0568(3) Uani d . 1 1
O O1 0.19567(15) 1.00925(12) 0.51528(9) 0.0529(3) Uani d . 1 1
O O2 -0.22860(15) 0.82895(17) 0.05535(12) 0.0707(4) Uani d . 1 1
O O3 -0.0330(2) 0.7167(3) -0.0480(2) 0.1181(8) Uani d . 1 1
S S1 0.49691(4) 0.73128(4) 0.31028(3) 0.04094(11) Uani d . 1 1

loop_
_atom_site_aniso_label
_atom_site_aniso_U_11
_atom_site_aniso_U_22
_atom_site_aniso_U_33
_atom_site_aniso_U_12
_atom_site_aniso_U_13
_atom_site_aniso_U_23
C1 0.0348(6) 0.0353(6) 0.0318(6) 0.0012(5) -0.0101(5) -0.0094(5)
C2 0.0393(6) 0.0450(7) 0.0332(6) 0.0048(5) -0.0138(5) -0.0093(5)
C3 0.0388(6) 0.0456(7) 0.0347(6) 0.0016(5) -0.0123(5) -0.0041(5)
C4 0.0453(8) 0.0621(9) 0.0467(8) 0.0013(7) -0.0056(6) -0.0021(7)
C5 0.0507(9) 0.0703(11) 0.0587(10) -0.0111(8) -0.0054(8) 0.0090(9)
C6 0.0646(10) 0.0487(9) 0.0688(11) -0.0133(8) -0.0243(9) 0.0098(8)
C7 0.0548(9) 0.0413(7) 0.0595(9) -0.0001(6) -0.0244(7) -0.0035(6)
C8 0.0381(6) 0.0409(7) 0.0405(7) 0.0000(5) -0.0170(5) -0.0046(5)
C9 0.0367(6) 0.0336(6) 0.0319(6) 0.0023(5) -0.0120(5) -0.0079(5)
C10 0.0407(7) 0.0593(8) 0.0430(7) 0.0136(6) -0.0167(6) -0.0241(6)
C11 0.0530(8) 0.0646(9) 0.0479(8) 0.0154(7) -0.0239(7) -0.0306(7)
C12 0.0445(7) 0.0454(7) 0.0425(7) 0.0000(6) -0.0212(6) -0.0102(6)
C13 0.0340(6) 0.0467(7) 0.0407(7) -0.0005(5) -0.0102(5) -0.0079(6)
C14 0.0374(6) 0.0417(6) 0.0340(6) 0.0014(5) -0.0080(5) -0.0118(5)
C15 0.0420(6) 0.0358(6) 0.0334(6) 0.0015(5) -0.0128(5) -0.0115(5)
C16 0.0738(11) 0.0524(8) 0.0566(9) -0.0065(8) -0.0390(8) -0.0114(7)
C17 0.0899(13) 0.0618(10) 0.0694(11) -0.0207(9) -0.0350(10) -0.0233(9)
C18 0.0889(13) 0.0397(7) 0.0505(9) -0.0095(8) -0.0105(8) -0.0156(7)
C19 0.0682(10) 0.0441(8) 0.0421(8) 0.0071(7) -0.0120(7) -0.0044(6)
C20 0.0447(7) 0.0478(7) 0.0372(7) 0.0013(6) -0.0141(6) -0.0070(6)
N1 0.0433(6) 0.0359(5) 0.0319(5) -0.0005(4) -0.0117(4) -0.0104(4)
N2 0.0553(8) 0.0679(9) 0.0579(8) 0.0003(6) -0.0305(7) -0.0190(7)
O1 0.0624(7) 0.0565(6) 0.0385(5) 0.0077(5) -0.0104(5) -0.0191(5)
O2 0.0425(6) 0.1119(11) 0.0615(7) -0.0054(6) -0.0213(5) -0.0225(7)
O3 0.1007(13) 0.1719(19) 0.1604(18) 0.0508(12) -0.0875(13) -0.1248(17)
S1 0.03605(18) 0.04201(19) 0.04357(19) 0.00672(13) -0.01346(14) -0.01027(14)

loop_
_atom_type_symbol
_atom_type_description
_atom_type_scat_dispersion_real
_atom_type_scat_dispersion_imag
_atom_type_scat_source
C C 0.0033 0.0016 'International Tables Vol C Tables 4.2.6.8 and 6.1.1.4'
H H 0.0000 0.0000 'International Tables Vol C Tables 4.2.6.8 and 6.1.1.4'
N N 0.0061 0.0033 'International Tables Vol C Tables 4.2.6.8 and 6.1.1.4'
O O 0.0106 0.0060 'International Tables Vol C Tables 4.2.6.8 and 6.1.1.4'
S S 0.1246 0.1234 'International Tables Vol C Tables 4.2.6.8 and 6.1.1.4'

loop_
_geom_angle_atom_site_label_1
_geom_angle_atom_site_label_2
_geom_angle_atom_site_label_3
_geom_angle
N1 C1 C9 114.94(10)
N1 C1 S1 110.58(8)
C9 C1 S1 111.83(8)
N1 C1 H1 106.3
C9 C1 H1 106.3
S1 C1 H1 106.3
O1 C2 N1 121.47(13)
O1 C2 C3 121.52(12)
N1 C2 C3 117.00(11)
C4 C3 C8 118.67(14)
C4 C3 C2 118.08(13)
C8 C3 C2 123.11(12)
C5 C4 C3 120.44(17)
C5 C4 H4 119.8
C3 C4 H4 119.8
C6 C5 C4 120.23(16)
C6 C5 H5 119.9
C4 C5 H5 119.9
C5 C6 C7 120.67(16)
C5 C6 H6 119.7
C7 C6 H6 119.7
C6 C7 C8 119.64(16)
C6 C7 H7 120.2
C8 C7 H7 120.2
C7 C8 C3 120.31(14)
C7 C8 S1 119.34(12)
C3 C8 S1 120.34(10)
C14 C9 C10 119.35(12)
C14 C9 C1 123.12(11)
C10 C9 C1 117.53(11)
C11 C10 C9 121.02(13)
C11 C10 H10 119.5
C9 C10 H10 119.5
C10 C11 C12 118.22(13)
C10 C11 H11 120.9
C12 C11 H11 120.9
C13 C12 C11 122.37(12)
C13 C12 N2 119.26(13)
C11 C12 N2 118.37(13)
C12 C13 C14 118.81(13)
C12 C13 H13 120.6
C14 C13 H13 120.6
C13 C14 C9 120.22(12)
C13 C14 H14 119.9
C9 C14 H14 119.9
C20 C15 C16 120.19(13)
C20 C15 N1 119.55(12)
C16 C15 N1 120.15(12)
C15 C16 C17 119.06(15)
C15 C16 H16 120.5
C17 C16 H16 120.5
C18 C17 C16 120.85(16)
C18 C17 H17 119.6
C16 C17 H17 119.6
C19 C18 C17 119.80(15)
C19 C18 H18 120.1
C17 C18 H18 120.1
C18 C19 C20 120.37(15)
C18 C19 H19 119.8
C20 C19 H19 119.8
C15 C20 C19 119.72(14)
C15 C20 H20 120.1
C19 C20 H20 120.1
C2 N1 C15 120.70(10)
C2 N1 C1 123.15(11)
C15 N1 C1 116.13(10)
O3 N2 O2 122.84(14)
O3 N2 C12 118.39(15)
O2 N2 C12 118.73(14)
C8 S1 C1 96.00(6)

loop_
_geom_bond_atom_site_label_1
_geom_bond_atom_site_label_2
_geom_bond_distance
C1 N1 1.4570(15)
C1 C9 1.5203(17)
C1 S1 1.8200(13)
C1 H1 0.9800
C2 O1 1.2186(17)
C2 N1 1.3702(17)
C2 C3 1.4921(19)
C3 C4 1.394(2)
C3 C8 1.400(2)
C4 C5 1.379(3)
C4 H4 0.9300
C5 C6 1.374(3)
C5 H5 0.9300
C6 C7 1.376(3)
C6 H6 0.9300
C7 C8 1.390(2)
C7 H7 0.9300
C8 S1 1.7574(14)
C9 C14 1.3916(18)
C9 C10 1.3920(18)
C10 C11 1.377(2)
C10 H10 0.9300
C11 C12 1.386(2)
C11 H11 0.9300
C12 C13 1.373(2)
C12 N2 1.4695(18)
C13 C14 1.3878(19)
C13 H13 0.9300
C14 H14 0.9300
C15 C20 1.3807(19)
C15 C16 1.3817(19)
C15 N1 1.4371(16)
C16 C17 1.385(2)
C16 H16 0.9300
C17 C18 1.371(3)
C17 H17 0.9300
C18 C19 1.368(3)
C18 H18 0.9300
C19 C20 1.383(2)
C19 H19 0.9300
C20 H20 0.9300
N2 O3 1.205(2)
N2 O2 1.2166(19)

loop_
_geom_hbond_atom_site_label_D
_geom_hbond_atom_site_label_H
_geom_hbond_atom_site_label_A
_geom_hbond_site_symmetry_A
_geom_hbond_distance_DH
_geom_hbond_distance_HA
_geom_hbond_distance_DA
_geom_hbond_angle_DHA
_geom_hbond_publ_flag
C20 H20 O3 2_575 0.93 2.68 3.468(2) 143 yes
C1 H1 O2 1_655 0.98 2.65 3.2851(18) 123 no
C14 H14 O1 2_576 0.93 2.65 3.4886(17) 150 yes
C11 H11 Cg1 2_675 0.93 2.85 3.646(2) 144 yes
C17 H17 Cg2 2_676 0.93 2.77 3.630(2) 154 yes

loop_
_geom_torsion_atom_site_label_1
_geom_torsion_atom_site_label_2
_geom_torsion_atom_site_label_3
_geom_torsion_atom_site_label_4
_geom_torsion
O1 C2 C3 C4 22.9(2)
N1 C2 C3 C4 -157.74(13)
O1 C2 C3 C8 -152.79(14)
N1 C2 C3 C8 26.57(18)
C8 C3 C4 C5 0.8(2)
C2 C3 C4 C5 -175.10(15)
C3 C4 C5 C6 0.9(3)
C4 C5 C6 C7 -1.6(3)
C5 C6 C7 C8 0.6(3)
C6 C7 C8 C3 1.1(2)
C6 C7 C8 S1 179.73(13)
C4 C3 C8 C7 -1.8(2)
C2 C3 C8 C7 173.91(13)
C4 C3 C8 S1 179.59(11)
C2 C3 C8 S1 -4.74(18)
N1 C1 C9 C14 -10.83(17)
S1 C1 C9 C14 116.32(12)
N1 C1 C9 C10 167.99(12)
S1 C1 C9 C10 -64.86(14)
C14 C9 C10 C11 -1.2(2)
C1 C9 C10 C11 179.93(13)
C9 C10 C11 C12 0.6(2)
C10 C11 C12 C13 0.6(2)
C10 C11 C12 N2 -179.65(14)
C11 C12 C13 C14 -1.1(2)
N2 C12 C13 C14 179.16(12)
C12 C13 C14 C9 0.4(2)
C10 C9 C14 C13 0.7(2)
C1 C9 C14 C13 179.49(12)
C20 C15 C16 C17 1.1(3)
N1 C15 C16 C17 177.15(16)
C15 C16 C17 C18 -1.2(3)
C16 C17 C18 C19 0.7(3)
C17 C18 C19 C20 -0.1(3)
C16 C15 C20 C19 -0.5(2)
N1 C15 C20 C19 -176.61(13)
C18 C19 C20 C15 0.0(2)
O1 C2 N1 C15 4.6(2)
C3 C2 N1 C15 -174.72(11)
O1 C2 N1 C1 -176.96(12)
C3 C2 N1 C1 3.67(18)
C20 C15 N1 C2 -112.20(14)
C16 C15 N1 C2 71.69(18)
C20 C15 N1 C1 69.30(16)
C16 C15 N1 C1 -106.80(15)
C9 C1 N1 C2 79.64(15)
S1 C1 N1 C2 -48.15(14)
C9 C1 N1 C15 -101.90(12)
S1 C1 N1 C15 130.31(10)
C13 C12 N2 O3 -172.21(19)
C11 C12 N2 O3 8.0(3)
C13 C12 N2 O2 9.7(2)
C11 C12 N2 O2 -170.08(16)
C7 C8 S1 C1 148.50(12)
C3 C8 S1 C1 -32.84(12)
N1 C1 S1 C8 56.20(9)
C9 C1 S1 C8 -73.27(9)
